data_7717571
loop_
_publ_author_name
'Bykov, Andrei V.'
'Shestimerova, Tatiana Alekseevna'
'Bykov, Michael A.'
'Gontcharenko , Victoria E.'
'Lyssenko, Konstantin'
'Metlin, Mikhail T.'
'Taydakov, Ilya V.'
'Grigorieva, Anastasia V.'
'Shevelkov, Andrei V.'

_publ_section_title
;
 A Chain-of-Dimers Anion in a Novel Hybrid Halometallate
 (C5H14N2)3{Sb2Br9}2 Exhibiting Photoluminescence Atypical for
 One-Dimensional Anions Features
;
_journal_name_full 'Dalton Transactions'
_journal_paper_doi 10.1039/D4DT02751E
_journal_year 2024
_chemical_formula_moiety 'Br18 Sb4, 3(C5 H14 N2)'
_chemical_formula_sum 'C15 H42 Br18 N6 Sb4'
_chemical_formula_weight 2231.92
_space_group_crystal_system triclinic
_space_group_IT_number 1
_space_group_name_Hall 'P 1'
_space_group_name_H-M_alt 'P 1'
_atom_sites_solution_hydrogens geom
_audit_creation_date 2024-05-15
_audit_creation_method
;
Olex2 1.5
(compiled 2024.02.16 svn.r378c4104 for OlexSys, GUI svn.r6928)
;
_audit_update_record
;
2024-10-30 deposited with the CCDC.	2024-11-25 downloaded from the CCDC.
;
_cell_angle_alpha 95.8690(10)
_cell_angle_beta 105.9410(10)
_cell_angle_gamma 113.3180(10)
_cell_formula_units_Z 1
_cell_length_a 9.4203(2)
_cell_length_b 10.0299(3)
_cell_length_c 15.1993(4)
_cell_measurement_reflns_used 8148
_cell_measurement_temperature 120.00
_cell_measurement_theta_max 36.31
_cell_measurement_theta_min 2.53
_cell_volume 1231.36(6)
_computing_cell_refinement 'SAINT V8.40B (?, 2016)'
_computing_data_reduction 'SAINT V8.40B (?, 2016)'
_computing_molecular_graphics 'Olex2 1.5 (Dolomanov et al., 2009)'
_computing_publication_material 'Olex2 1.5 (Dolomanov et al., 2009)'
_computing_structure_refinement 'SHELXL 2018/3 (Sheldrick, 2015)'
_computing_structure_solution 'SHELXS  (Sheldrick, 2008)'
_diffrn_ambient_temperature 120.00
_diffrn_measured_fraction_theta_full 0.996
_diffrn_measured_fraction_theta_max 0.989
_diffrn_measurement_device_type 'Bruker D8 Quest with Photon III Detector'
_diffrn_measurement_method '\f and \w shutterless scans'
_diffrn_radiation_type MoK\a
_diffrn_radiation_wavelength 0.71073
_diffrn_reflns_av_R_equivalents 0.0380
_diffrn_reflns_av_unetI/netI 0.0905
_diffrn_reflns_Laue_measured_fraction_full 0.996
_diffrn_reflns_Laue_measured_fraction_max 0.989
_diffrn_reflns_limit_h_max 12
_diffrn_reflns_limit_h_min -13
_diffrn_reflns_limit_k_max 14
_diffrn_reflns_limit_k_min -12
_diffrn_reflns_limit_l_max 21
_diffrn_reflns_limit_l_min -21
_diffrn_reflns_number 13126
_diffrn_reflns_point_group_measured_fraction_full 0.807
_diffrn_reflns_point_group_measured_fraction_max 0.773
_diffrn_reflns_theta_full 25.242
_diffrn_reflns_theta_max 30.000
_diffrn_reflns_theta_min 2.277
_exptl_absorpt_coefficient_mu 16.794
_exptl_absorpt_correction_T_max 0.0801
_exptl_absorpt_correction_T_min 0.0259
_exptl_absorpt_correction_type multi-scan
_exptl_absorpt_process_details
;
SADABS-2016/2 (Bruker,2016/2) was used for absorption correction.
wR2(int) was 0.1963 before and 0.0550 after correction.
The Ratio of minimum to maximum transmission is 0.3233.
The \l/2 correction factor is Not present.
;
_exptl_crystal_colour yellow
_exptl_crystal_colour_primary yellow
_exptl_crystal_density_diffrn 3.010
_exptl_crystal_description block
_exptl_crystal_F_000 1008
_exptl_crystal_size_max 0.075
_exptl_crystal_size_mid 0.054
_exptl_crystal_size_min 0.052
_refine_diff_density_max 1.780
_refine_diff_density_min -1.736
_refine_diff_density_rms 0.298
_refine_ls_abs_structure_details
;
 Refined as an inversion twin.
;
_refine_ls_abs_structure_Flack 0.46(3)
_refine_ls_extinction_method none
_refine_ls_goodness_of_fit_ref 1.005
_refine_ls_hydrogen_treatment constr
_refine_ls_matrix_type full
_refine_ls_number_parameters 383
_refine_ls_number_reflns 11085
_refine_ls_number_restraints 129
_refine_ls_restrained_S_all 1.000
_refine_ls_R_factor_all 0.0630
_refine_ls_R_factor_gt 0.0487
_refine_ls_shift/su_max 0.001
_refine_ls_shift/su_mean 0.000
_refine_ls_structure_factor_coef Fsqd
_refine_ls_weighting_details 'w=1/[\s^2^(Fo^2^)+(0.0766P)^2^] where P=(Fo^2^+2Fc^2^)/3'
_refine_ls_weighting_scheme calc
_refine_ls_wR_factor_gt 0.1364
_refine_ls_wR_factor_ref 0.1503
_reflns_Friedel_coverage 0.563
_reflns_Friedel_fraction_full 0.617
_reflns_Friedel_fraction_max 0.557
_reflns_number_gt 8865
_reflns_number_total 11085
_reflns_threshold_expression 'I > 2\s(I)'
_cod_data_source_file d4dt02751e2.cif
_cod_data_source_block qq
_cod_database_code 7717571
_shelx_shelxl_version_number 2018/3
_shelx_space_group_comment
;
The symmetry employed for this shelxl refinement is uniquely defined
by the following loop, which should always be used as a source of
symmetry information in preference to the above space-group names.
They are only intended as comments.
;
_olex2_refinement_description
;
1. Twinned data refinement
 Scales: 0.54(3)
 0.46(3)
2. Fixed Uiso
 At 1.2 times of:
  All C(H,H) groups, All N(H,H) groups
3. Uiso/Uaniso restraints and constraints
Uanis(C11) \\sim Ueq, Uanis(C12) \\sim Ueq, Uanis(N6) \\sim Ueq, Uanis(C13)
\\sim Ueq, Uanis(C14) \\sim Ueq, Uanis(C15) \\sim Ueq: with sigma of 0.002 and
sigma for terminal atoms of 0.004
Uanis(N1) \\sim Ueq, Uanis(C1) \\sim Ueq, Uanis(C2) \\sim Ueq, Uanis(C4) \\sim
Ueq, Uanis(C3) \\sim Ueq, Uanis(C5) \\sim Ueq: with sigma of 0.002 and sigma
for terminal atoms of 0.004
Uanis(N2) \\sim Ueq: with sigma of 0.002 and sigma for terminal atoms of 0.004
Uanis(C10) \\sim Ueq, Uanis(C9) \\sim Ueq, Uanis(N3) \\sim Ueq, Uanis(C8) \\sim
Ueq, Uanis(C6) \\sim Ueq, Uanis(N4) \\sim Ueq, Uanis(C7) \\sim Ueq: with sigma
of 0.002 and sigma for terminal atoms of 0.004
Uanis(N5) \\sim Ueq: with sigma of 0.002 and sigma for terminal atoms of 0.004
Uanis(C7) = Uanis(C10)
4.a Secondary CH2 refined with riding coordinates:
 N6(H6A,H6B), N2(H2A,H2B), N5(H5A,H5B), N1(H1A,H1B), C12(H12A,H12B), C1(H1C,
 H1D), C11(H11A,H11B), C2(H2C,H2D), C10(H10A,H10B), C7(H7A,H7B), C14(H14A,H14B),
  C4(H4A,H4B), C3(H3A,H3B), C15(H15A,H15B), C5(H5C,H5D), C13(H13A,H13B), N4(H4C,
 H4D), C6(H6C,H6D), C9(H9A,H9B), C8(H8A,H8B), N3(H3C,H3D)
;
_olex2_submission_special_instructions 'No special instructions were received'

loop_
_space_group_symop_operation_xyz
'x, y, z'

loop_
_atom_site_label
_atom_site_type_symbol
_atom_site_fract_x
_atom_site_fract_y
_atom_site_fract_z
_atom_site_U_iso_or_equiv
_atom_site_adp_type
_atom_site_occupancy
_atom_site_site_symmetry_order
_atom_site_calc_flag
_atom_site_refinement_flags_posn
_atom_site_refinement_flags_adp
_atom_site_refinement_flags_occupancy
_atom_site_disorder_assembly
_atom_site_disorder_group
Sb4 Sb 0.7948(2) 1.1121(2) 0.55363(13) 0.0183(4) Uani 1 1 d . . . . .
Sb2 Sb 0.9635(2) 1.16414(19) 0.07100(14) 0.0200(5) Uani 1 1 d . . . . .
Sb3 Sb 0.9078(2) 0.80112(19) 0.39286(13) 0.0180(4) Uani 1 1 d . . . . .
Sb1 Sb 0.7384(2) 0.7484(2) -0.12527(14) 0.0199(5) Uani 1 1 d . . . . .
Br14 Br 0.5733(3) 0.8012(3) 0.3963(2) 0.0210(6) Uani 1 1 d . . . . .
Br1 Br 0.7494(4) 0.9267(4) -0.2879(3) 0.0225(6) Uani 1 1 d . . . . .
Br4 Br 0.7482(4) 0.6142(4) 0.0094(2) 0.0271(8) Uani 1 1 d . . . . .
Br5 Br 1.1011(4) 0.9625(4) -0.0262(2) 0.0226(7) Uani 1 1 d . . . . .
Br16 Br 0.7800(4) 1.2255(4) 0.4078(2) 0.0265(7) Uani 1 1 d . . . . .
Br15 Br 1.1293(4) 1.1118(3) 0.5497(2) 0.0228(7) Uani 1 1 d . . . . .
Br13 Br 0.9216(4) 0.6859(4) 0.5385(2) 0.0263(7) Uani 1 1 d . . . . .
Br6 Br 0.6013(4) 0.9498(4) -0.0275(2) 0.0217(7) Uani 1 1 d . . . . .
Br17 Br 0.5285(4) 1.1183(4) 0.5621(2) 0.0266(7) Uani 1 1 d . . . . .
Br12 Br 1.1712(4) 0.7911(4) 0.3836(3) 0.0272(7) Uani 1 1 d . . . . .
Br7 Br 0.9550(4) 1.2990(4) -0.0639(2) 0.0263(7) Uani 1 1 d . . . . .
Br11 Br 0.7241(4) 0.5491(4) 0.2737(3) 0.0286(8) Uani 1 1 d . . . . .
Br2 Br 0.8343(5) 0.5930(4) -0.2176(3) 0.0346(9) Uani 1 1 d . . . . .
Br18 Br 0.9760(4) 1.3616(4) 0.6714(3) 0.0286(8) Uani 1 1 d . . . . .
Br9 Br 1.2725(4) 1.3430(4) 0.1690(3) 0.0304(7) Uani 1 1 d . . . . .
Br8 Br 0.8644(5) 1.3173(4) 0.1624(3) 0.0318(8) Uani 1 1 d . . . . .
Br3 Br 0.4272(4) 0.5679(4) -0.2187(3) 0.0382(9) Uani 1 1 d . . . . .
Br10 Br 0.9515(4) 0.9832(4) 0.2336(3) 0.0213(6) Uani 1 1 d . . . . .
N6 N 1.526(2) 1.088(2) 0.7902(15) 0.022(4) Uani 1 1 d . U . . .
H6A H 1.564108 1.078340 0.849889 0.027 Uiso 1 1 calc R U . . .
H6B H 1.604846 1.098108 0.764255 0.027 Uiso 1 1 calc R U . . .
N2 N 0.183(2) 0.842(2) 0.1653(14) 0.018(4) Uani 1 1 d . U . . .
H2A H 0.138894 0.862492 0.110027 0.021 Uiso 1 1 calc R U . . .
H2B H 0.114812 0.833989 0.199083 0.021 Uiso 1 1 calc R U . . .
N5 N 1.140(2) 0.9872(18) 0.7527(13) 0.019(3) Uani 1 1 d . U . . .
H5A H 1.046845 0.939275 0.766093 0.022 Uiso 1 1 calc R U . . .
H5B H 1.107799 0.980439 0.689580 0.022 Uiso 1 1 calc R U . . .
N1 N 0.552(2) 0.896(2) 0.1928(14) 0.025(4) Uani 1 1 d . U . . .
H1A H 0.655531 0.942312 0.190932 0.030 Uiso 1 1 calc R U . . .
H1B H 0.561854 0.889543 0.253349 0.030 Uiso 1 1 calc R U . . .
C12 C 1.367(2) 0.937(2) 0.7320(14) 0.010(3) Uani 1 1 d . U . . .
H12A H 1.326799 0.944788 0.666191 0.012 Uiso 1 1 calc R U . . .
H12B H 1.398372 0.853937 0.730821 0.012 Uiso 1 1 calc R U . . .
C1 C 0.465(3) 0.994(3) 0.1670(18) 0.024(5) Uani 1 1 d . U . . .
H1C H 0.412345 0.971477 0.097772 0.028 Uiso 1 1 calc R U . . .
H1D H 0.545435 1.101102 0.189487 0.028 Uiso 1 1 calc R U . . .
C11 C 1.232(3) 0.902(2) 0.7705(17) 0.019(5) Uani 1 1 d . U . . .
H11A H 1.153978 0.794525 0.743915 0.023 Uiso 1 1 calc R U . . .
H11B H 1.278519 0.916326 0.839519 0.023 Uiso 1 1 calc R U . . .
C2 C 0.335(4) 0.960(3) 0.215(2) 0.041(8) Uani 1 1 d . U . . .
H2C H 0.378868 0.938346 0.276047 0.049 Uiso 1 1 calc R U . . .
H2D H 0.319460 1.050535 0.228503 0.049 Uiso 1 1 calc R U . . .
C10 C 0.508(4) 0.458(3) 0.542(2) 0.0271(17) Uani 1 1 d . U . . .
H10A H 0.624741 0.493941 0.581427 0.033 Uiso 1 1 calc R U . . .
H10B H 0.440083 0.374807 0.564742 0.033 Uiso 1 1 calc R U . . .
C7 C 0.191(4) 0.447(3) 0.400(2) 0.0271(17) Uani 1 1 d . U . . .
H7A H 0.079219 0.440467 0.373185 0.033 Uiso 1 1 calc R U . . .
H7B H 0.258534 0.501566 0.364504 0.033 Uiso 1 1 calc R U . . .
C14 C 1.400(3) 1.222(3) 0.860(2) 0.023(6) Uani 1 1 d . U . . .
H14A H 1.417674 1.166841 0.909491 0.028 Uiso 1 1 calc R U . . .
H14B H 1.437910 1.327256 0.892283 0.028 Uiso 1 1 calc R U . . .
C4 C 0.288(4) 0.682(4) 0.082(2) 0.031(7) Uani 1 1 d . U . . .
H4A H 0.269743 0.742203 0.035543 0.037 Uiso 1 1 calc R U . . .
H4B H 0.246331 0.578532 0.045653 0.037 Uiso 1 1 calc R U . . .
C3 C 0.190(3) 0.682(2) 0.1424(17) 0.018(5) Uani 1 1 d . U . . .
H3A H 0.239212 0.660563 0.202442 0.021 Uiso 1 1 calc R U . . .
H3B H 0.076982 0.601593 0.111208 0.021 Uiso 1 1 calc R U . . .
C15 C 1.213(3) 1.152(3) 0.801(2) 0.033(6) Uani 1 1 d . U . . .
H15A H 1.152095 1.163430 0.843067 0.040 Uiso 1 1 calc R U . . .
H15B H 1.195906 1.208569 0.752612 0.040 Uiso 1 1 calc R U . . .
C5 C 0.471(3) 0.744(2) 0.1331(15) 0.019(4) Uani 1 1 d . U . . .
H5C H 0.490127 0.676071 0.172884 0.022 Uiso 1 1 calc R U . . .
H5D H 0.525416 0.742223 0.085838 0.022 Uiso 1 1 calc R U . . .
C13 C 1.508(3) 1.216(3) 0.796(2) 0.030(6) Uani 1 1 d . U . . .
H13A H 1.453326 1.222501 0.731572 0.036 Uiso 1 1 calc R U . . .
H13B H 1.617807 1.303242 0.822439 0.036 Uiso 1 1 calc R U . . .
N4 N 0.1795(17) 0.3053(14) 0.3907(9) 0.022(3) Uani 1 1 d . U . . .
H4C H 0.097333 0.248554 0.335220 0.027 Uiso 1 1 calc R U . . .
H4D H 0.145421 0.268369 0.437362 0.027 Uiso 1 1 calc R U . . .
C6 C 0.274(2) 0.539(2) 0.5125(13) 0.031(4) Uani 1 1 d . U . . .
H6C H 0.249063 0.626159 0.518524 0.037 Uiso 1 1 calc R U . . .
H6D H 0.221643 0.473173 0.550011 0.037 Uiso 1 1 calc R U . . .
C9 C 0.486(2) 0.4054(19) 0.4470(12) 0.025(3) Uani 1 1 d . U . . .
H9A H 0.574880 0.376951 0.445856 0.030 Uiso 1 1 calc R U . . .
H9B H 0.498727 0.488762 0.415316 0.030 Uiso 1 1 calc R U . . .
C8 C 0.327(2) 0.2774(18) 0.3922(12) 0.029(3) Uani 1 1 d . U . . .
H8A H 0.319127 0.189923 0.419125 0.035 Uiso 1 1 calc R U . . .
H8B H 0.323155 0.252153 0.326663 0.035 Uiso 1 1 calc R U . . .
N3 N 0.4550(19) 0.5932(16) 0.5525(10) 0.028(3) Uani 1 1 d . U . . .
H3C H 0.491311 0.639018 0.614606 0.034 Uiso 1 1 calc R U . . .
H3D H 0.504493 0.662022 0.522560 0.034 Uiso 1 1 calc R U . . .

loop_
_atom_site_aniso_label
_atom_site_aniso_U_11
_atom_site_aniso_U_22
_atom_site_aniso_U_33
_atom_site_aniso_U_23
_atom_site_aniso_U_13
_atom_site_aniso_U_12
Sb4 0.0166(9) 0.0208(9) 0.0189(10) 0.0067(8) 0.0062(8) 0.0092(8)
Sb2 0.0213(10) 0.0187(10) 0.0175(10) 0.0046(8) 0.0040(8) 0.0082(9)
Sb3 0.0168(9) 0.0192(9) 0.0200(10) 0.0065(8) 0.0087(8) 0.0079(8)
Sb1 0.0192(10) 0.0225(10) 0.0182(10) 0.0059(8) 0.0063(8) 0.0095(9)
Br14 0.0197(15) 0.0215(15) 0.0248(16) 0.0091(12) 0.0088(13) 0.0104(14)
Br1 0.0220(15) 0.0224(14) 0.0259(16) 0.0090(12) 0.0089(13) 0.0114(13)
Br4 0.0262(16) 0.0313(17) 0.0226(17) 0.0130(14) 0.0081(14) 0.0101(15)
Br5 0.0221(15) 0.0219(14) 0.0255(17) 0.0062(12) 0.0091(13) 0.0108(13)
Br16 0.0269(16) 0.0277(16) 0.0254(17) 0.0147(14) 0.0112(14) 0.0092(14)
Br15 0.0199(15) 0.0230(15) 0.0280(17) 0.0104(13) 0.0105(13) 0.0094(14)
Br13 0.0292(17) 0.0269(15) 0.0215(16) 0.0103(13) 0.0088(14) 0.0099(15)
Br6 0.0181(14) 0.0305(15) 0.0169(14) 0.0104(12) 0.0061(11) 0.0100(13)
Br17 0.0240(16) 0.0395(19) 0.0286(17) 0.0193(15) 0.0158(14) 0.0189(16)
Br12 0.0222(16) 0.0374(19) 0.0343(19) 0.0181(16) 0.0143(14) 0.0199(15)
Br7 0.0275(17) 0.0267(16) 0.0206(16) 0.0085(13) 0.0057(14) 0.0090(15)
Br11 0.0294(18) 0.0227(16) 0.0309(19) 0.0009(14) 0.0086(15) 0.0114(15)
Br2 0.052(2) 0.0222(15) 0.038(2) 0.0062(15) 0.0253(18) 0.0183(16)
Br18 0.0282(17) 0.0267(17) 0.0250(17) -0.0013(14) 0.0037(14) 0.0119(15)
Br9 0.0253(15) 0.0278(15) 0.0299(16) 0.0066(12) 0.0034(12) 0.0078(13)
Br8 0.0364(18) 0.0283(16) 0.035(2) 0.0050(15) 0.0216(16) 0.0131(15)
Br3 0.0188(14) 0.0236(15) 0.051(2) 0.0092(14) -0.0076(13) 0.0022(13)
Br10 0.0163(13) 0.0271(15) 0.0238(15) 0.0113(12) 0.0083(12) 0.0106(13)
N6 0.021(5) 0.023(5) 0.023(5) 0.007(3) 0.008(3) 0.009(3)
N2 0.017(4) 0.019(4) 0.020(4) 0.004(2) 0.007(3) 0.010(3)
N5 0.017(4) 0.019(4) 0.021(4) 0.004(2) 0.007(2) 0.009(3)
N1 0.024(5) 0.026(5) 0.027(5) 0.007(3) 0.009(3) 0.012(3)
C12 0.008(4) 0.011(4) 0.011(4) 0.003(2) 0.003(2) 0.005(3)
C1 0.023(6) 0.024(6) 0.024(6) 0.006(3) 0.009(3) 0.010(3)
C11 0.018(5) 0.019(5) 0.020(5) 0.007(3) 0.006(3) 0.008(3)
C2 0.040(8) 0.041(8) 0.041(8) 0.010(3) 0.014(4) 0.019(4)
C10 0.026(2) 0.028(2) 0.027(2) 0.0083(16) 0.0080(16) 0.0121(16)
C7 0.026(2) 0.028(2) 0.027(2) 0.0083(16) 0.0080(16) 0.0121(16)
C14 0.024(6) 0.023(6) 0.023(6) 0.006(3) 0.007(3) 0.011(3)
C4 0.032(7) 0.030(7) 0.030(7) 0.009(3) 0.009(3) 0.015(4)
C3 0.016(5) 0.017(5) 0.020(5) 0.006(2) 0.007(3) 0.006(3)
C15 0.032(7) 0.034(7) 0.034(7) 0.009(3) 0.011(3) 0.015(4)
C5 0.019(5) 0.019(5) 0.020(5) 0.006(2) 0.007(3) 0.009(3)
C13 0.029(7) 0.029(7) 0.031(7) 0.008(3) 0.011(3) 0.012(4)
N4 0.023(3) 0.022(3) 0.022(3) 0.005(2) 0.008(2) 0.010(2)
C6 0.032(4) 0.031(4) 0.031(4) 0.009(2) 0.010(3) 0.014(3)
C9 0.026(4) 0.025(4) 0.026(4) 0.008(2) 0.007(2) 0.013(3)
C8 0.030(4) 0.028(4) 0.029(4) 0.008(2) 0.010(3) 0.013(3)
N3 0.029(4) 0.027(4) 0.028(4) 0.007(2) 0.010(2) 0.011(2)

loop_
_atom_type_symbol
_atom_type_description
_atom_type_scat_dispersion_real
_atom_type_scat_dispersion_imag
_atom_type_scat_source
C C 0.0033 0.0016 'International Tables Vol C Tables 4.2.6.8 and 6.1.1.4'
H H 0.0000 0.0000 'International Tables Vol C Tables 4.2.6.8 and 6.1.1.4'
Br Br -0.2901 2.4595 'International Tables Vol C Tables 4.2.6.8 and 6.1.1.4'
N N 0.0061 0.0033 'International Tables Vol C Tables 4.2.6.8 and 6.1.1.4'
Sb Sb -0.5866 1.5461 'International Tables Vol C Tables 4.2.6.8 and 6.1.1.4'

loop_
_geom_angle_atom_site_label_1
_geom_angle_atom_site_label_2
_geom_angle_atom_site_label_3
_geom_angle
_geom_angle_site_symmetry_1
_geom_angle_site_symmetry_3
_geom_angle_publ_flag
Br1 Sb4 Br14 88.43(9) 1_556 . ?
Br16 Sb4 Br14 82.97(11) . . ?
Br16 Sb4 Br1 169.88(12) . 1_556 ?
Br16 Sb4 Br15 88.65(11) . . ?
Br15 Sb4 Br14 92.91(10) . . ?
Br15 Sb4 Br1 97.14(10) . 1_556 ?
Br17 Sb4 Br14 88.82(11) . . ?
Br17 Sb4 Br1 82.24(11) . 1_556 ?
Br17 Sb4 Br16 92.21(12) . . ?
Br17 Sb4 Br15 178.15(14) . . ?
Br18 Sb4 Br14 177.07(12) . . ?
Br18 Sb4 Br1 94.16(12) . 1_556 ?
Br18 Sb4 Br16 94.58(13) . . ?
Br18 Sb4 Br15 85.41(12) . . ?
Br18 Sb4 Br17 92.88(14) . . ?
Br6 Sb2 Br5 95.72(11) . . ?
Br6 Sb2 Br10 86.63(10) . . ?
Br7 Sb2 Br5 90.63(11) . . ?
Br7 Sb2 Br6 90.02(11) . . ?
Br7 Sb2 Br9 94.43(13) . . ?
Br7 Sb2 Br10 176.65(12) . . ?
Br9 Sb2 Br5 86.04(12) . . ?
Br9 Sb2 Br6 175.20(13) . . ?
Br9 Sb2 Br10 88.91(12) . . ?
Br8 Sb2 Br5 174.64(15) . . ?
Br8 Sb2 Br6 86.00(13) . . ?
Br8 Sb2 Br7 94.45(14) . . ?
Br8 Sb2 Br9 91.85(14) . . ?
Br8 Sb2 Br10 85.17(12) . . ?
Br10 Sb2 Br5 89.85(10) . . ?
Br14 Sb3 Br15 93.08(10) . . ?
Br14 Sb3 Br10 97.13(10) . . ?
Br13 Sb3 Br14 88.72(11) . . ?
Br13 Sb3 Br15 83.36(11) . . ?
Br13 Sb3 Br10 170.52(12) . . ?
Br12 Sb3 Br14 177.42(14) . . ?
Br12 Sb3 Br15 89.46(11) . . ?
Br12 Sb3 Br13 91.98(13) . . ?
Br12 Sb3 Br10 82.50(11) . . ?
Br11 Sb3 Br14 85.22(11) . . ?
Br11 Sb3 Br15 177.17(12) . . ?
Br11 Sb3 Br13 94.32(13) . . ?
Br11 Sb3 Br12 92.25(14) . . ?
Br11 Sb3 Br10 93.60(12) . . ?
Br10 Sb3 Br15 88.86(10) . . ?
Br1 Sb1 Br6 90.23(9) . . ?
Br4 Sb1 Br1 176.62(12) . . ?
Br4 Sb1 Br5 89.65(11) . . ?
Br4 Sb1 Br6 90.61(11) . . ?
Br4 Sb1 Br2 94.31(15) . . ?
Br4 Sb1 Br3 93.15(13) . . ?
Br5 Sb1 Br1 87.00(10) . . ?
Br5 Sb1 Br6 95.65(11) . . ?
Br2 Sb1 Br1 84.99(12) . . ?
Br2 Sb1 Br5 86.65(13) . . ?
Br2 Sb1 Br6 174.59(15) . . ?
Br2 Sb1 Br3 92.20(15) . . ?
Br3 Sb1 Br1 90.19(13) . . ?
Br3 Sb1 Br5 177.05(14) . . ?
Br3 Sb1 Br6 85.27(12) . . ?
Sb3 Br14 Sb4 86.99(9) . . ?
Sb1 Br1 Sb4 174.84(13) . 1_554 ?
Sb1 Br5 Sb2 84.29(10) . . ?
Sb4 Br15 Sb3 87.02(9) . . ?
Sb2 Br6 Sb1 84.34(10) . . ?
Sb3 Br10 Sb2 174.91(12) . . ?
H6A N6 H6B 107.3 . . ?
C12 N6 H6A 108.0 . . ?
C12 N6 H6B 108.0 . . ?
C13 N6 H6A 108.0 . . ?
C13 N6 H6B 108.0 . . ?
C13 N6 C12 117(2) . . ?
H2A N2 H2B 107.8 . . ?
C2 N2 H2A 109.0 . . ?
C2 N2 H2B 109.0 . . ?
C2 N2 C3 113.0(19) . . ?
C3 N2 H2A 109.0 . . ?
C3 N2 H2B 109.0 . . ?
H5A N5 H5B 106.6 . . ?
C11 N5 H5A 106.7 . . ?
C11 N5 H5B 106.7 . . ?
C11 N5 C15 122.4(18) . . ?
C15 N5 H5A 106.7 . . ?
C15 N5 H5B 106.7 . . ?
H1A N1 H1B 107.4 . . ?
C1 N1 H1A 108.3 . . ?
C1 N1 H1B 108.3 . . ?
C5 N1 H1A 108.3 . . ?
C5 N1 H1B 108.3 . . ?
C5 N1 C1 115.9(18) . . ?
N6 C12 H12A 108.8 . . ?
N6 C12 H12B 108.8 . . ?
H12A C12 H12B 107.7 . . ?
C11 C12 N6 113.7(17) . . ?
C11 C12 H12A 108.8 . . ?
C11 C12 H12B 108.8 . . ?
N1 C1 H1C 110.3 . . ?
N1 C1 H1D 110.3 . . ?
N1 C1 C2 107(2) . . ?
H1C C1 H1D 108.6 . . ?
C2 C1 H1C 110.3 . . ?
C2 C1 H1D 110.3 . . ?
N5 C11 C12 116.0(18) . . ?
N5 C11 H11A 108.3 . . ?
N5 C11 H11B 108.3 . . ?
C12 C11 H11A 108.3 . . ?
C12 C11 H11B 108.3 . . ?
H11A C11 H11B 107.4 . . ?
N2 C2 C1 116(3) . . ?
N2 C2 H2C 108.2 . . ?
N2 C2 H2D 108.2 . . ?
C1 C2 H2C 108.2 . . ?
C1 C2 H2D 108.2 . . ?
H2C C2 H2D 107.3 . . ?
H10A C10 H10B 108.1 . . ?
C9 C10 H10A 109.5 . . ?
C9 C10 H10B 109.5 . . ?
C9 C10 N3 111(2) . . ?
N3 C10 H10A 109.5 . . ?
N3 C10 H10B 109.5 . . ?
H7A C7 H7B 108.0 . . ?
N4 C7 H7A 109.4 . . ?
N4 C7 H7B 109.4 . . ?
N4 C7 C6 111(2) . . ?
C6 C7 H7A 109.4 . . ?
C6 C7 H7B 109.4 . . ?
H14A C14 H14B 107.9 . . ?
C15 C14 H14A 109.3 . . ?
C15 C14 H14B 109.3 . . ?
C15 C14 C13 112(2) . . ?
C13 C14 H14A 109.3 . . ?
C13 C14 H14B 109.3 . . ?
H4A C4 H4B 107.5 . . ?
C3 C4 H4A 108.5 . . ?
C3 C4 H4B 108.5 . . ?
C3 C4 C5 115(3) . . ?
C5 C4 H4A 108.5 . . ?
C5 C4 H4B 108.5 . . ?
N2 C3 H3A 109.1 . . ?
N2 C3 H3B 109.1 . . ?
C4 C3 N2 112(2) . . ?
C4 C3 H3A 109.1 . . ?
C4 C3 H3B 109.1 . . ?
H3A C3 H3B 107.8 . . ?
N5 C15 C14 113(2) . . ?
N5 C15 H15A 108.9 . . ?
N5 C15 H15B 108.9 . . ?
C14 C15 H15A 108.9 . . ?
C14 C15 H15B 108.9 . . ?
H15A C15 H15B 107.7 . . ?
N1 C5 C4 116(2) . . ?
N1 C5 H5C 108.4 . . ?
N1 C5 H5D 108.4 . . ?
C4 C5 H5C 108.4 . . ?
C4 C5 H5D 108.4 . . ?
H5C C5 H5D 107.4 . . ?
N6 C13 C14 111(2) . . ?
N6 C13 H13A 109.4 . . ?
N6 C13 H13B 109.4 . . ?
C14 C13 H13A 109.4 . . ?
C14 C13 H13B 109.4 . . ?
H13A C13 H13B 108.0 . . ?
C7 N4 H4C 107.1 . . ?
C7 N4 H4D 107.1 . . ?
C7 N4 C8 121.1(17) . . ?
H4C N4 H4D 106.8 . . ?
C8 N4 H4C 107.1 . . ?
C8 N4 H4D 107.1 . . ?
C7 C6 H6C 108.8 . . ?
C7 C6 H6D 108.8 . . ?
H6C C6 H6D 107.7 . . ?
N3 C6 C7 114.0(16) . . ?
N3 C6 H6C 108.8 . . ?
N3 C6 H6D 108.8 . . ?
C10 C9 H9A 108.4 . . ?
C10 C9 H9B 108.4 . . ?
C10 C9 C8 115.5(18) . . ?
H9A C9 H9B 107.5 . . ?
C8 C9 H9A 108.4 . . ?
C8 C9 H9B 108.4 . . ?
N4 C8 H8A 108.8 . . ?
N4 C8 H8B 108.8 . . ?
C9 C8 N4 113.6(14) . . ?
C9 C8 H8A 108.8 . . ?
C9 C8 H8B 108.8 . . ?
H8A C8 H8B 107.7 . . ?
C10 N3 H3C 109.2 . . ?
C10 N3 H3D 109.2 . . ?
C6 N3 C10 112.2(16) . . ?
C6 N3 H3C 109.2 . . ?
C6 N3 H3D 109.2 . . ?
H3C N3 H3D 107.9 . . ?

loop_
_geom_bond_atom_site_label_1
_geom_bond_atom_site_label_2
_geom_bond_distance
_geom_bond_site_symmetry_2
_geom_bond_publ_flag
Sb4 Br14 3.222(4) . ?
Sb4 Br1 3.208(4) 1_556 ?
Sb4 Br16 2.587(4) . ?
Sb4 Br15 3.170(4) . ?
Sb4 Br17 2.571(4) . ?
Sb4 Br18 2.531(4) . ?
Sb2 Br5 3.236(4) . ?
Sb2 Br6 3.039(4) . ?
Sb2 Br7 2.569(4) . ?
Sb2 Br9 2.617(4) . ?
Sb2 Br8 2.564(4) . ?
Sb2 Br10 3.213(4) . ?
Sb3 Br14 3.166(4) . ?
Sb3 Br15 3.217(4) . ?
Sb3 Br13 2.596(4) . ?
Sb3 Br12 2.564(4) . ?
Sb3 Br11 2.558(4) . ?
Sb3 Br10 3.196(4) . ?
Sb1 Br1 3.197(4) . ?
Sb1 Br4 2.563(4) . ?
Sb1 Br5 3.042(4) . ?
Sb1 Br6 3.236(4) . ?
Sb1 Br2 2.564(4) . ?
Sb1 Br3 2.622(4) . ?
N6 H6A 0.9100 . ?
N6 H6B 0.9100 . ?
N6 C12 1.58(3) . ?
N6 C13 1.36(3) . ?
N2 H2A 0.9100 . ?
N2 H2B 0.9100 . ?
N2 C2 1.38(4) . ?
N2 C3 1.64(3) . ?
N5 H5A 0.9100 . ?
N5 H5B 0.9100 . ?
N5 C11 1.43(3) . ?
N5 C15 1.53(3) . ?
N1 H1A 0.9100 . ?
N1 H1B 0.9100 . ?
N1 C1 1.53(3) . ?
N1 C5 1.47(3) . ?
C12 H12A 0.9900 . ?
C12 H12B 0.9900 . ?
C12 C11 1.48(3) . ?
C1 H1C 0.9900 . ?
C1 H1D 0.9900 . ?
C1 C2 1.54(4) . ?
C11 H11A 0.9900 . ?
C11 H11B 0.9900 . ?
C2 H2C 0.9900 . ?
C2 H2D 0.9900 . ?
C10 H10A 0.9900 . ?
C10 H10B 0.9900 . ?
C10 C9 1.41(3) . ?
C10 N3 1.63(3) . ?
C7 H7A 0.9900 . ?
C7 H7B 0.9900 . ?
C7 N4 1.37(3) . ?
C7 C6 1.66(4) . ?
C14 H14A 0.9900 . ?
C14 H14B 0.9900 . ?
C14 C15 1.56(4) . ?
C14 C13 1.61(4) . ?
C4 H4A 0.9900 . ?
C4 H4B 0.9900 . ?
C4 C3 1.47(4) . ?
C4 C5 1.52(4) . ?
C3 H3A 0.9900 . ?
C3 H3B 0.9900 . ?
C15 H15A 0.9900 . ?
C15 H15B 0.9900 . ?
C5 H5C 0.9900 . ?
C5 H5D 0.9900 . ?
C13 H13A 0.9900 . ?
C13 H13B 0.9900 . ?
N4 H4C 0.9100 . ?
N4 H4D 0.9100 . ?
N4 C8 1.52(2) . ?
C6 H6C 0.9900 . ?
C6 H6D 0.9900 . ?
C6 N3 1.49(2) . ?
C9 H9A 0.9900 . ?
C9 H9B 0.9900 . ?
C9 C8 1.47(2) . ?
C8 H8A 0.9900 . ?
C8 H8B 0.9900 . ?
N3 H3C 0.9100 . ?
N3 H3D 0.9100 . ?

loop_
_geom_torsion_atom_site_label_1
_geom_torsion_atom_site_label_2
_geom_torsion_atom_site_label_3
_geom_torsion_atom_site_label_4
_geom_torsion
_geom_torsion_site_symmetry_1
_geom_torsion_site_symmetry_2
_geom_torsion_site_symmetry_3
_geom_torsion_site_symmetry_4
_geom_torsion_publ_flag
N6 C12 C11 N5 76(2) . . . . ?
N1 C1 C2 N2 -87(3) . . . . ?
C12 N6 C13 C14 70(3) . . . . ?
C1 N1 C5 C4 -24(3) . . . . ?
C11 N5 C15 C14 8(3) . . . . ?
C2 N2 C3 C4 -63(3) . . . . ?
C10 C9 C8 N4 57(2) . . . . ?
C7 N4 C8 C9 28(3) . . . . ?
C7 C6 N3 C10 -56(2) . . . . ?
C3 N2 C2 C1 61(3) . . . . ?
C3 C4 C5 N1 -56(3) . . . . ?
C15 N5 C11 C12 -71(3) . . . . ?
C15 C14 C13 N6 -91(3) . . . . ?
C5 N1 C1 C2 85(3) . . . . ?
C5 C4 C3 N2 86(3) . . . . ?
C13 N6 C12 C11 -61(3) . . . . ?
C13 C14 C15 N5 62(3) . . . . ?
N4 C7 C6 N3 76(2) . . . . ?
C6 C7 N4 C8 -81(2) . . . . ?
C9 C10 N3 C6 72(2) . . . . ?
N3 C10 C9 C8 -94(2) . . . . ?

loop_
_twin_individual_id
_twin_individual_mass_fraction_refined
1 0.54(3)
2 0.46(3)
